data_7004040
loop_
_publ_author_name
'Cangelosi, Virginia M.'
'Zakharov, Lev N.'
'Fontenot, Sean A.'
'Pitt, Melanie A.'
'Johnson, Darren W.'

_publ_section_title
;
 Host--guest interactions in a series of self-assembled As2L2Cl2
 macrocycles
;
_journal_issue 26
_journal_name_full 'Dalton Transactions'
_journal_page_first 3447
_journal_page_last 3453
_journal_paper_doi 10.1039/B802178C
_journal_year 2008
_chemical_formula_sum 'C21 H20 As Cl S2'
_chemical_formula_weight 446.86
_chemical_name_systematic
;
?
;
_space_group_IT_number 2
_symmetry_cell_setting triclinic
_symmetry_space_group_name_Hall '-P 1'
_symmetry_space_group_name_H-M 'P -1'
_atom_sites_solution_hydrogens geom
_atom_sites_solution_primary direct
_atom_sites_solution_secondary difmap
_audit_creation_method SHELXLTL
_cell_angle_alpha 107.6460(10)
_cell_angle_beta 99.3000(10)
_cell_angle_gamma 101.4170(10)
_cell_formula_units_Z 2
_cell_length_a 9.3876(7)
_cell_length_b 9.6322(8)
_cell_length_c 12.0300(9)
_cell_measurement_reflns_used 4219
_cell_measurement_temperature 173(2)
_cell_measurement_theta_max 26.91
_cell_measurement_theta_min 2.28
_cell_volume 987.09(13)
_computing_cell_refinement 'Bruker SMART'
_computing_data_collection 'Bruker SMART'
_computing_data_reduction 'Bruker SAINT'
_computing_molecular_graphics 'Bruker SHELXTL'
_computing_publication_material 'Bruker SHELXTL'
_computing_structure_refinement 'Bruker SHELXTL'
_computing_structure_solution 'Bruker SHELXTL'
_diffrn_ambient_temperature 173(2)
_diffrn_measured_fraction_theta_full 0.981
_diffrn_measured_fraction_theta_max 0.981
_diffrn_measurement_device_type 'CCD area detector'
_diffrn_measurement_method 'phi and omega scans'
_diffrn_radiation_monochromator graphite
_diffrn_radiation_source 'fine-focus sealed tube'
_diffrn_radiation_type MoK\a
_diffrn_radiation_wavelength 0.71073
_diffrn_reflns_av_R_equivalents 0.0211
_diffrn_reflns_av_sigmaI/netI 0.0281
_diffrn_reflns_limit_h_max 12
_diffrn_reflns_limit_h_min -12
_diffrn_reflns_limit_k_max 12
_diffrn_reflns_limit_k_min -12
_diffrn_reflns_limit_l_max 15
_diffrn_reflns_limit_l_min -15
_diffrn_reflns_number 11379
_diffrn_reflns_theta_full 27.50
_diffrn_reflns_theta_max 27.50
_diffrn_reflns_theta_min 1.83
_exptl_absorpt_coefficient_mu 2.070
_exptl_absorpt_correction_T_max 0.7893
_exptl_absorpt_correction_T_min 0.7070
_exptl_absorpt_correction_type multi-scan
_exptl_absorpt_process_details SADABS
_exptl_crystal_colour colorless
_exptl_crystal_density_diffrn 1.503
_exptl_crystal_density_meas 0
_exptl_crystal_density_method 'not measured'
_exptl_crystal_description block
_exptl_crystal_F_000 456
_exptl_crystal_size_max 0.18
_exptl_crystal_size_mid 0.16
_exptl_crystal_size_min 0.12
_refine_diff_density_max 0.926
_refine_diff_density_min -0.489
_refine_diff_density_rms 0.069
_refine_ls_extinction_method none
_refine_ls_goodness_of_fit_ref 1.103
_refine_ls_hydrogen_treatment mixed
_refine_ls_matrix_type full
_refine_ls_number_parameters 318
_refine_ls_number_reflns 4453
_refine_ls_number_restraints 0
_refine_ls_restrained_S_all 1.103
_refine_ls_R_factor_all 0.0450
_refine_ls_R_factor_gt 0.0382
_refine_ls_shift/su_max 0.001
_refine_ls_shift/su_mean 0.000
_refine_ls_structure_factor_coef Fsqd
_refine_ls_weighting_details 'calc w=1/[\s^2^(Fo^2^)+(0.0374P)^2^+0.8183P] where P=(Fo^2^+2Fc^2^)/3'
_refine_ls_weighting_scheme calc
_refine_ls_wR_factor_gt 0.0876
_refine_ls_wR_factor_ref 0.0910
_reflns_number_gt 3914
_reflns_number_total 4453
_reflns_threshold_expression >2sigma(I)
_cod_data_source_file B802178C.txt
_cod_data_source_block g16
_cod_depositor_comments
;
The following automatic conversions were performed:
'_symmetry_cell_setting' value 'Triclinic' changed to 'triclinic'
according to '/home/saulius/struct/CIF-dictionaries/cif_core.dic'
dictionary named 'cif_core.dic' version 2.4.1 from
2010-06-29.

'_exptl_absorpt_correction_type' value 'Multi-scan' changed
to 'multi-scan' according to
'/home/saulius/struct/CIF-dictionaries/cif_core.dic' dictionary named
'cif_core.dic' version 2.4.1 from 2010-06-29.

Automatic conversion script
Id: cif_fix_enum 1527 2010-12-29 10:47:43Z saulius 
;
_cod_original_sg_symbol_H-M P-1
_cod_database_code 7004040

loop_
_symmetry_equiv_pos_as_xyz
'x, y, z'
'-x, -y, -z'

loop_
_atom_site_label
_atom_site_type_symbol
_atom_site_fract_x
_atom_site_fract_y
_atom_site_fract_z
_atom_site_U_iso_or_equiv
_atom_site_adp_type
_atom_site_occupancy
_atom_site_symmetry_multiplicity
_atom_site_calc_flag
_atom_site_refinement_flags
_atom_site_disorder_assembly
_atom_site_disorder_group
As1 As 0.73005(3) 0.86935(3) 0.63285(2) 0.03232(10) Uani 1 1 d . . .
S1 S 0.63475(10) 0.65435(10) 0.48360(8) 0.0436(2) Uani 0.8690(17) 1 d P A 1
S2 S 0.50023(9) 0.89498(9) 0.62746(8) 0.0391(2) Uani 0.8690(17) 1 d P . 1
Cl1 Cl 0.81573(10) 1.02453(11) 0.53714(9) 0.0495(3) Uani 0.8690(17) 1 d P A 1
C1 C 0.7966(5) 0.5761(5) 0.4665(3) 0.0609(11) Uani 0.8690(17) 1 d P A 1
H1A H 0.7600 0.4655 0.4250 0.073 Uiso 0.8690(17) 1 calc PR A 1
H1B H 0.8498 0.6185 0.4147 0.073 Uiso 0.8690(17) 1 calc PR A 1
C14 C 1.4620(4) 0.8983(3) 1.2975(3) 0.0460(8) Uani 0.8690(17) 1 d P . 1
H14A H 1.5587 0.8718 1.2980 0.055 Uiso 0.8690(17) 1 calc PR A 1
H14B H 1.4090 0.8469 1.3448 0.055 Uiso 0.8690(17) 1 calc PR A 1
S1A S 0.7387(10) 0.7396(10) 0.4514(5) 0.064(3) Uani 0.1310(17) 1 d P A 2
S2A S 0.6921(8) 1.0525(7) 0.5818(5) 0.0506(18) Uani 0.1310(17) 1 d P . 2
Cl1A Cl 0.4638(9) 0.7498(9) 0.6079(9) 0.076(3) Uani 0.1310(17) 1 d P A 2
C1A C 0.7966(5) 0.5761(5) 0.4665(3) 0.0609(11) Uani 0.1310(17) 1 d P A 2
H1AA H 0.7067 0.4970 0.4591 0.073 Uiso 0.1310(17) 1 calc PR A 2
H1AB H 0.8427 0.5356 0.3994 0.073 Uiso 0.1310(17) 1 calc PR A 2
C14A C 1.4620(4) 0.8983(3) 1.2975(3) 0.0460(8) Uani 0.1310(17) 1 d P . 2
H14C H 1.5402 0.9913 1.3114 0.055 Uiso 0.1310(17) 1 calc PR A 2
H14D H 1.5113 0.8222 1.3136 0.055 Uiso 0.1310(17) 1 calc PR A 2
C2 C 0.9057(4) 0.6075(4) 0.5830(3) 0.0424(7) Uani 1 1 d . . .
C3 C 0.8767(4) 0.5260(4) 0.6575(3) 0.0413(7) Uani 1 1 d . A .
H3 H 0.798(4) 0.460(4) 0.637(3) 0.059(12) Uiso 1 1 d . . .
C4 C 0.9717(3) 0.5625(3) 0.7688(3) 0.0349(6) Uani 1 1 d . . .
H4 H 0.949(3) 0.511(3) 0.819(3) 0.032(8) Uiso 1 1 d . . .
C5 C 1.1011(3) 0.6820(3) 0.8087(2) 0.0299(5) Uani 1 1 d . A .
C6 C 1.1334(4) 0.7587(3) 0.7308(3) 0.0368(6) Uani 1 1 d . . .
H6 H 1.214(4) 0.835(4) 0.754(3) 0.046(9) Uiso 1 1 d . . .
C7 C 1.0360(4) 0.7219(4) 0.6199(3) 0.0454(8) Uani 1 1 d . A .
H7 H 1.059(4) 0.776(4) 0.578(3) 0.044(9) Uiso 1 1 d . . .
C8 C 1.1960(3) 0.7316(3) 0.9327(2) 0.0285(5) Uani 1 1 d . . .
C9 C 1.3498(3) 0.7988(3) 0.9603(3) 0.0343(6) Uani 1 1 d . A .
H9 H 1.392(3) 0.804(3) 0.901(3) 0.036(8) Uiso 1 1 d . . .
C10 C 1.4344(3) 0.8505(3) 1.0764(3) 0.0385(7) Uani 1 1 d . . .
H10 H 1.536(4) 0.890(3) 1.093(3) 0.038(8) Uiso 1 1 d . . .
C11 C 1.3703(3) 0.8390(3) 1.1703(3) 0.0354(6) Uani 1 1 d . A .
C12 C 1.2174(3) 0.7714(3) 1.1437(3) 0.0353(6) Uani 1 1 d . . .
H12 H 1.172(4) 0.765(4) 1.201(3) 0.040(9) Uiso 1 1 d . . .
C13 C 1.1317(3) 0.7180(3) 1.0266(2) 0.0312(6) Uani 1 1 d . A .
H13 H 1.034(3) 0.681(3) 1.016(2) 0.020(6) Uiso 1 1 d . . .
C15 C 1.2354(3) 1.1919(3) 1.0409(3) 0.0393(7) Uani 1 1 d . . .
H15 H 1.238(3) 1.151(4) 1.102(3) 0.040(8) Uiso 1 1 d . . .
C16 C 1.1503(3) 1.1019(4) 0.9283(3) 0.0421(7) Uani 1 1 d . . .
H16 H 1.094(4) 0.996(4) 0.910(3) 0.051(10) Uiso 1 1 d . . .
C17 C 1.1426(3) 1.1556(4) 0.8341(3) 0.0440(7) Uani 1 1 d . . .
H17 H 1.086(4) 1.095(4) 0.757(3) 0.044(9) Uiso 1 1 d . . .
C18 C 1.2182(4) 1.3017(4) 0.8543(3) 0.0449(7) Uani 1 1 d . . .
H18 H 1.210(4) 1.336(4) 0.790(3) 0.056(10) Uiso 1 1 d . . .
C19 C 1.3035(3) 1.3949(3) 0.9696(3) 0.0384(6) Uani 1 1 d . . .
H19 H 1.356(4) 1.497(4) 0.980(3) 0.049(9) Uiso 1 1 d . . .
C20 C 1.3147(3) 1.3401(3) 1.0632(3) 0.0366(6) Uani 1 1 d . . .
C21 C 1.4124(5) 1.4376(5) 1.1841(3) 0.0522(9) Uani 1 1 d . . .
H21C H 1.504(5) 1.435(5) 1.188(4) 0.073(13) Uiso 1 1 d . . .
H21B H 1.382(6) 1.398(6) 1.236(5) 0.106(19) Uiso 1 1 d . . .
H21A H 1.404(5) 1.535(6) 1.206(4) 0.097(16) Uiso 1 1 d . . .

loop_
_atom_site_aniso_label
_atom_site_aniso_U_11
_atom_site_aniso_U_22
_atom_site_aniso_U_33
_atom_site_aniso_U_23
_atom_site_aniso_U_13
_atom_site_aniso_U_12
As1 0.03487(16) 0.03431(17) 0.02623(15) 0.00783(11) 0.00265(11) 0.01358(12)
S1 0.0455(5) 0.0345(5) 0.0368(5) -0.0007(4) -0.0042(4) 0.0117(4)
S2 0.0269(4) 0.0357(5) 0.0440(5) 0.0021(4) 0.0068(3) 0.0044(3)
Cl1 0.0429(5) 0.0572(6) 0.0536(5) 0.0301(5) 0.0127(4) 0.0061(4)
C1 0.081(3) 0.074(3) 0.0314(16) 0.0063(16) 0.0059(16) 0.054(2)
C14 0.0475(18) 0.0399(17) 0.0444(17) 0.0043(14) -0.0012(14) 0.0235(14)
S1A 0.093(6) 0.087(6) 0.027(3) 0.016(3) 0.011(3) 0.062(5)
S2A 0.068(4) 0.042(3) 0.033(3) 0.015(3) -0.008(3) 0.008(3)
Cl1A 0.059(4) 0.061(5) 0.111(7) 0.037(5) 0.021(4) 0.008(4)
C1A 0.081(3) 0.074(3) 0.0314(16) 0.0063(16) 0.0059(16) 0.054(2)
C14A 0.0475(18) 0.0399(17) 0.0444(17) 0.0043(14) -0.0012(14) 0.0235(14)
C2 0.0559(19) 0.0462(18) 0.0291(14) 0.0061(13) 0.0110(13) 0.0327(15)
C3 0.0402(17) 0.0423(17) 0.0363(16) 0.0055(13) 0.0070(13) 0.0143(14)
C4 0.0403(15) 0.0334(15) 0.0323(14) 0.0120(12) 0.0099(12) 0.0106(12)
C5 0.0361(14) 0.0275(13) 0.0316(13) 0.0091(11) 0.0139(11) 0.0173(11)
C6 0.0474(17) 0.0297(15) 0.0388(16) 0.0116(12) 0.0188(13) 0.0160(13)
C7 0.077(2) 0.0451(18) 0.0354(16) 0.0232(15) 0.0282(16) 0.0357(17)
C8 0.0317(13) 0.0229(12) 0.0336(14) 0.0086(10) 0.0102(11) 0.0127(10)
C9 0.0350(15) 0.0293(14) 0.0440(16) 0.0130(12) 0.0178(13) 0.0132(11)
C10 0.0308(15) 0.0304(15) 0.0490(18) 0.0064(13) 0.0059(13) 0.0108(12)
C11 0.0371(15) 0.0268(13) 0.0389(15) 0.0050(11) 0.0013(12) 0.0168(11)
C12 0.0447(16) 0.0354(15) 0.0325(15) 0.0129(12) 0.0146(13) 0.0188(13)
C13 0.0300(14) 0.0314(14) 0.0346(14) 0.0107(11) 0.0103(11) 0.0121(11)
C15 0.0418(16) 0.0391(16) 0.0453(17) 0.0182(14) 0.0186(13) 0.0169(13)
C16 0.0386(16) 0.0340(16) 0.0542(19) 0.0107(14) 0.0172(14) 0.0128(13)
C17 0.0324(15) 0.0487(19) 0.0429(18) 0.0042(15) 0.0057(13) 0.0140(13)
C18 0.0416(17) 0.057(2) 0.0468(18) 0.0268(16) 0.0136(14) 0.0206(15)
C19 0.0328(15) 0.0348(16) 0.0534(18) 0.0187(14) 0.0154(13) 0.0119(12)
C20 0.0327(14) 0.0401(16) 0.0388(15) 0.0104(12) 0.0130(12) 0.0147(12)
C21 0.046(2) 0.057(2) 0.0433(19) 0.0043(17) 0.0107(16) 0.0119(17)

loop_
_atom_type_symbol
_atom_type_description
_atom_type_scat_dispersion_real
_atom_type_scat_dispersion_imag
_atom_type_scat_source
C C 0.0033 0.0016 'International Tables Vol C Tables 4.2.6.8 and 6.1.1.4'
H H 0.0000 0.0000 'International Tables Vol C Tables 4.2.6.8 and 6.1.1.4'
S S 0.1246 0.1234 'International Tables Vol C Tables 4.2.6.8 and 6.1.1.4'
Cl Cl 0.1484 0.1585 'International Tables Vol C Tables 4.2.6.8 and 6.1.1.4'
As As 0.0499 2.0058 'International Tables Vol C Tables 4.2.6.8 and 6.1.1.4'

loop_
_geom_angle_atom_site_label_1
_geom_angle_atom_site_label_2
_geom_angle_atom_site_label_3
_geom_angle
_geom_angle_site_symmetry_1
_geom_angle_site_symmetry_3
_geom_angle_publ_flag
S2A As1 S1A 92.4(3) . . ?
S2A As1 S1 111.35(17) . . ?
S1A As1 S1 35.4(3) . . ?
S2A As1 S2 66.3(2) . . ?
S1A As1 S2 108.1(2) . . ?
S1 As1 S2 88.19(3) . . ?
S2A As1 Cl1 37.1(2) . . ?
S1A As1 Cl1 69.4(2) . . ?
S1 As1 Cl1 101.63(4) . . ?
S2 As1 Cl1 101.23(4) . . ?
S2A As1 Cl1A 95.4(3) . . ?
S1A As1 Cl1A 94.9(3) . . ?
S1 As1 Cl1A 64.2(2) . . ?
S2 As1 Cl1A 31.9(2) . . ?
Cl1 As1 Cl1A 124.7(2) . . ?
C1 S1 As1 103.37(13) . . ?
C14 S2 As1 101.12(11) 2_777 . ?
C2 C1 S1 114.1(2) . . ?
C2 C1 H1A 108.7 . . ?
S1 C1 H1A 108.7 . . ?
C2 C1 H1B 108.7 . . ?
S1 C1 H1B 108.7 . . ?
H1A C1 H1B 107.6 . . ?
C11 C14 S2 114.4(2) . 2_777 ?
C11 C14 H14A 108.7 . . ?
S2 C14 H14A 108.7 2_777 . ?
C11 C14 H14B 108.7 . . ?
S2 C14 H14B 108.7 2_777 . ?
H14A C14 H14B 107.6 . . ?
As1 S2A C14A 93.1(3) . 2_777 ?
C7 C2 C3 118.2(3) . . ?
C7 C2 C1 120.5(3) . . ?
C3 C2 C1 121.2(3) . . ?
C2 C3 C4 121.1(3) . . ?
C2 C3 H3 119(3) . . ?
C4 C3 H3 120(3) . . ?
C3 C4 C5 120.9(3) . . ?
C3 C4 H4 120.5(19) . . ?
C5 C4 H4 118.6(18) . . ?
C6 C5 C4 117.6(3) . . ?
C6 C5 C8 121.1(3) . . ?
C4 C5 C8 121.3(2) . . ?
C7 C6 C5 120.8(3) . . ?
C7 C6 H6 120(2) . . ?
C5 C6 H6 119(2) . . ?
C2 C7 C6 121.2(3) . . ?
C2 C7 H7 122(2) . . ?
C6 C7 H7 117(2) . . ?
C13 C8 C9 117.7(3) . . ?
C13 C8 C5 120.2(2) . . ?
C9 C8 C5 122.0(2) . . ?
C10 C9 C8 121.2(3) . . ?
C10 C9 H9 121(2) . . ?
C8 C9 H9 118(2) . . ?
C9 C10 C11 121.2(3) . . ?
C9 C10 H10 120.7(19) . . ?
C11 C10 H10 118.0(19) . . ?
C10 C11 C12 118.1(3) . . ?
C10 C11 C14 121.3(3) . . ?
C12 C11 C14 120.6(3) . . ?
C13 C12 C11 120.9(3) . . ?
C13 C12 H12 118(2) . . ?
C11 C12 H12 121(2) . . ?
C12 C13 C8 120.8(3) . . ?
C12 C13 H13 116.9(17) . . ?
C8 C13 H13 122.2(17) . . ?
C16 C15 C20 121.0(3) . . ?
C16 C15 H15 118(2) . . ?
C20 C15 H15 121(2) . . ?
C15 C16 C17 120.7(3) . . ?
C15 C16 H16 123(2) . . ?
C17 C16 H16 117(2) . . ?
C18 C17 C16 119.3(3) . . ?
C18 C17 H17 120(2) . . ?
C16 C17 H17 121(2) . . ?
C17 C18 C19 120.3(3) . . ?
C17 C18 H18 118(2) . . ?
C19 C18 H18 122(2) . . ?
C20 C19 C18 120.5(3) . . ?
C20 C19 H19 122(2) . . ?
C18 C19 H19 118(2) . . ?
C19 C20 C15 118.2(3) . . ?
C19 C20 C21 120.1(3) . . ?
C15 C20 C21 121.7(3) . . ?
C20 C21 H21C 111(3) . . ?
C20 C21 H21B 107(4) . . ?
H21C C21 H21B 107(4) . . ?
C20 C21 H21A 113(3) . . ?
H21C C21 H21A 111(4) . . ?
H21B C21 H21A 108(4) . . ?

loop_
_geom_bond_atom_site_label_1
_geom_bond_atom_site_label_2
_geom_bond_distance
_geom_bond_site_symmetry_2
_geom_bond_publ_flag
As1 S2A 2.110(6) . ?
As1 S1A 2.185(6) . ?
As1 S1 2.1922(9) . ?
As1 S2 2.2125(9) . ?
As1 Cl1 2.2524(9) . ?
As1 Cl1A 2.464(8) . ?
S1 C1 1.838(3) . ?
S2 C14 1.853(3) 2_777 ?
C1 C2 1.504(4) . ?
C1 H1A 0.9900 . ?
C1 H1B 0.9900 . ?
C14 C11 1.504(4) . ?
C14 S2 1.853(3) 2_777 ?
C14 H14A 0.9900 . ?
C14 H14B 0.9900 . ?
S2A C14A 2.226(8) 2_777 ?
C2 C7 1.379(5) . ?
C2 C3 1.383(5) . ?
C3 C4 1.385(4) . ?
C3 H3 0.82(4) . ?
C4 C5 1.397(4) . ?
C4 H4 0.92(3) . ?
C5 C6 1.392(4) . ?
C5 C8 1.488(4) . ?
C6 C7 1.390(5) . ?
C6 H6 0.88(3) . ?
C7 H7 0.85(3) . ?
C8 C13 1.392(4) . ?
C8 C9 1.399(4) . ?
C9 C10 1.376(4) . ?
C9 H9 0.88(3) . ?
C10 C11 1.385(4) . ?
C10 H10 0.91(3) . ?
C11 C12 1.394(4) . ?
C12 C13 1.388(4) . ?
C12 H12 0.88(3) . ?
C13 H13 0.89(3) . ?
C15 C16 1.375(4) . ?
C15 C20 1.395(4) . ?
C15 H15 0.94(3) . ?
C16 C17 1.378(5) . ?
C16 H16 0.99(4) . ?
C17 C18 1.373(5) . ?
C17 H17 0.93(3) . ?
C18 C19 1.404(5) . ?
C18 H18 0.92(4) . ?
C19 C20 1.379(4) . ?
C19 H19 0.97(3) . ?
C20 C21 1.496(5) . ?
C21 H21C 0.86(5) . ?
C21 H21B 0.88(6) . ?
C21 H21A 0.92(5) . ?
